data_2235040
loop_
_publ_author_name
'Wang, Xiao'
'Zhang, Li-Zhu'

_publ_section_title
;
 Methyl 3-aminobut-2-enoate
;
_journal_coeditor_code HB6788
_journal_issue 6
_journal_name_full 'Acta Crystallographica Section E'
_journal_page_first o1930
_journal_paper_doi 10.1107/S160053681202288X
_journal_volume 68
_journal_year 2012
_chemical_formula_iupac 'C5 H9 N O2'
_chemical_formula_moiety 'C5 H9 N O2'
_chemical_formula_sum 'C5 H9 N O2'
_chemical_formula_weight 115.13
_chemical_melting_point 355
_chemical_name_common
;
methyl 3-aminocrotonate
;
_chemical_name_systematic
;
Methyl 3-aminobut-2-enoate
;
_space_group_IT_number 14
_symmetry_cell_setting monoclinic
_symmetry_space_group_name_Hall '-P 2ybc'
_symmetry_space_group_name_H-M 'P 1 21/c 1'
_atom_sites_solution_hydrogens geom
_atom_sites_solution_primary direct
_atom_sites_solution_secondary difmap
_cell_angle_alpha 90.00
_cell_angle_beta 97.855(13)
_cell_angle_gamma 90.00
_cell_formula_units_Z 4
_cell_length_a 8.3020(12)
_cell_length_b 9.7232(14)
_cell_length_c 7.6650(10)
_cell_measurement_reflns_used 670
_cell_measurement_temperature 113(2)
_cell_measurement_theta_max 71.60
_cell_measurement_theta_min 27.90
_cell_volume 612.93(15)
_computing_cell_refinement 'CrystalClear (Rigaku, 2009)'
_computing_data_collection 'CrystalClear (Rigaku, 2009)'
_computing_data_reduction 'CrystalClear (Rigaku, 2009)'
_computing_molecular_graphics 'SHELXTL (Sheldrick, 2008)'
_computing_publication_material 'SHELXL97 (Sheldrick, 2008)'
_computing_structure_refinement 'SHELXL97 (Sheldrick, 2008)'
_computing_structure_solution 'SHELXS97 (Sheldrick, 2008)'
_diffrn_ambient_temperature 113(2)
_diffrn_detector_area_resol_mean 14.629
_diffrn_measured_fraction_theta_full 0.975
_diffrn_measured_fraction_theta_max 0.976
_diffrn_measurement_device_type 'Rigaku Saturn944 CCD'
_diffrn_measurement_method \w
_diffrn_radiation_monochromator multilayer
_diffrn_radiation_source 'fine-focus sealed tube'
_diffrn_radiation_type CuK\a
_diffrn_radiation_wavelength 1.54187
_diffrn_reflns_av_R_equivalents 0.0713
_diffrn_reflns_av_sigmaI/netI 0.0412
_diffrn_reflns_limit_h_max 10
_diffrn_reflns_limit_h_min -10
_diffrn_reflns_limit_k_max 9
_diffrn_reflns_limit_k_min -11
_diffrn_reflns_limit_l_max 9
_diffrn_reflns_limit_l_min -9
_diffrn_reflns_number 6605
_diffrn_reflns_theta_full 71.94
_diffrn_reflns_theta_max 71.94
_diffrn_reflns_theta_min 5.38
_diffrn_standards_decay_% 0
_diffrn_standards_interval_count 0
_diffrn_standards_interval_time 0
_diffrn_standards_number 0
_exptl_absorpt_coefficient_mu 0.807
_exptl_absorpt_correction_T_max 0.9237
_exptl_absorpt_correction_T_min 0.8684
_exptl_absorpt_correction_type multi-scan
_exptl_absorpt_process_details '(CrystalClear; Rigaku, 2009)'
_exptl_crystal_colour colorless
_exptl_crystal_density_diffrn 1.248
_exptl_crystal_density_method 'not measured'
_exptl_crystal_description prism
_exptl_crystal_F_000 248
_exptl_crystal_size_max 0.18
_exptl_crystal_size_mid 0.16
_exptl_crystal_size_min 0.10
_refine_diff_density_max 0.358
_refine_diff_density_min -0.508
_refine_ls_extinction_coef 0.32(2)
_refine_ls_extinction_expression Fc^*^=kFc[1+0.001xFc^2^\l^3^/sin(2\q)]^-1/4^
_refine_ls_extinction_method 'SHELXL97 (Sheldrick, 2008)'
_refine_ls_goodness_of_fit_ref 1.199
_refine_ls_hydrogen_treatment mixed
_refine_ls_matrix_type full
_refine_ls_number_parameters 84
_refine_ls_number_reflns 1175
_refine_ls_number_restraints 0
_refine_ls_restrained_S_all 1.199
_refine_ls_R_factor_all 0.0695
_refine_ls_R_factor_gt 0.0673
_refine_ls_shift/su_max 0.000
_refine_ls_shift/su_mean 0.000
_refine_ls_structure_factor_coef Fsqd
_refine_ls_weighting_details 'calc w=1/[\s^2^(Fo^2^)+(0.0954P)^2^] where P=(Fo^2^+2Fc^2^)/3'
_refine_ls_weighting_scheme calc
_refine_ls_wR_factor_gt 0.1372
_refine_ls_wR_factor_ref 0.1410
_reflns_number_gt 1019
_reflns_number_total 1175
_reflns_threshold_expression I>2\s(I)
_cod_data_source_file hb6788.cif
_cod_data_source_block I
_cod_original_sg_symbol_H-M 'P 21/c'
_cod_database_code 2235040
_cod_database_fobs_code 2235040

loop_
_symmetry_equiv_pos_as_xyz
'x, y, z'
'-x, y+1/2, -z+1/2'
'-x, -y, -z'
'x, -y-1/2, z-1/2'

loop_
_atom_site_type_symbol
_atom_site_label
_atom_site_fract_x
_atom_site_fract_y
_atom_site_fract_z
_atom_site_U_iso_or_equiv
_atom_site_adp_type
_atom_site_calc_flag
_atom_site_refinement_flags
_atom_site_occupancy
_atom_site_symmetry_multiplicity
O O1 0.36825(11) 0.18110(10) 0.32340(12) 0.0327(4) Uani d . 1 1
O O2 0.12958(12) 0.21372(10) 0.42596(13) 0.0357(4) Uani d . 1 1
N N1 0.45092(13) -0.08490(14) 0.27315(14) 0.0320(4) Uani d . 1 1
C C1 0.24663(14) 0.13160(14) 0.37507(15) 0.0279(4) Uani d . 1 1
C C2 0.21064(14) -0.01182(15) 0.38684(15) 0.0294(4) Uani d . 1 1
H H2 0.1142 -0.0387 0.4317 0.035 Uiso calc R 1 1
C C3 0.31094(14) -0.11148(14) 0.33542(15) 0.0285(4) Uani d . 1 1
C C4 0.26670(18) -0.26132(15) 0.34523(18) 0.0348(4) Uani d . 1 1
H H4A 0.2644 -0.3035 0.2288 0.042 Uiso calc R 1 1
H H4B 0.1592 -0.2697 0.3836 0.042 Uiso calc R 1 1
H H4C 0.3477 -0.3083 0.4297 0.042 Uiso calc R 1 1
C C5 0.15619(19) 0.35898(16) 0.4094(2) 0.0400(5) Uani d . 1 1
H H5A 0.2563 0.3854 0.4849 0.048 Uiso calc R 1 1
H H5B 0.0641 0.4096 0.4455 0.048 Uiso calc R 1 1
H H5C 0.1663 0.3810 0.2866 0.048 Uiso calc R 1 1
H H1B 0.487(2) 0.002(2) 0.269(3) 0.048(5) Uiso d . 1 1
H H1A 0.515(2) -0.147(2) 0.249(2) 0.046(5) Uiso d . 1 1

loop_
_atom_site_aniso_label
_atom_site_aniso_U_11
_atom_site_aniso_U_22
_atom_site_aniso_U_33
_atom_site_aniso_U_12
_atom_site_aniso_U_13
_atom_site_aniso_U_23
O1 0.0298(6) 0.0295(6) 0.0403(6) -0.0019(4) 0.0102(4) -0.0002(4)
O2 0.0328(6) 0.0327(7) 0.0437(6) 0.0049(4) 0.0128(4) -0.0031(4)
N1 0.0287(6) 0.0280(8) 0.0409(7) 0.0012(5) 0.0109(5) -0.0021(5)
C1 0.0263(6) 0.0312(9) 0.0262(6) 0.0009(5) 0.0040(5) -0.0015(5)
C2 0.0259(6) 0.0325(9) 0.0311(7) -0.0039(5) 0.0080(5) -0.0006(5)
C3 0.0299(7) 0.0301(8) 0.0252(6) -0.0030(5) 0.0024(5) -0.0002(5)
C4 0.0423(8) 0.0294(8) 0.0335(7) -0.0043(6) 0.0078(6) -0.0007(5)
C5 0.0457(8) 0.0316(9) 0.0436(8) 0.0095(6) 0.0097(6) -0.0031(6)

loop_
_atom_type_symbol
_atom_type_description
_atom_type_scat_dispersion_real
_atom_type_scat_dispersion_imag
_atom_type_scat_source
C C 0.0181 0.0091 'International Tables Vol C Tables 4.2.6.8 and 6.1.1.4'
H H 0.0000 0.0000 'International Tables Vol C Tables 4.2.6.8 and 6.1.1.4'
N N 0.0311 0.0180 'International Tables Vol C Tables 4.2.6.8 and 6.1.1.4'
O O 0.0492 0.0322 'International Tables Vol C Tables 4.2.6.8 and 6.1.1.4'

loop_
_geom_angle_atom_site_label_1
_geom_angle_atom_site_label_2
_geom_angle_atom_site_label_3
_geom_angle
C1 O2 C5 115.36(11)
C3 N1 H1B 120.4(12)
C3 N1 H1A 123.3(14)
H1B N1 H1A 115.8(18)
O1 C1 O2 120.91(13)
O1 C1 C2 126.03(12)
O2 C1 C2 113.05(11)
C3 C2 C1 122.04(12)
C3 C2 H2 119.0
C1 C2 H2 119.0
N1 C3 C2 123.82(13)
N1 C3 C4 115.67(12)
C2 C3 C4 120.50(12)
C3 C4 H4A 109.5
C3 C4 H4B 109.5
H4A C4 H4B 109.5
C3 C4 H4C 109.5
H4A C4 H4C 109.5
H4B C4 H4C 109.5
O2 C5 H5A 109.5
O2 C5 H5B 109.5
H5A C5 H5B 109.5
O2 C5 H5C 109.5
H5A C5 H5C 109.5
H5B C5 H5C 109.5

loop_
_geom_bond_atom_site_label_1
_geom_bond_atom_site_label_2
_geom_bond_distance
O1 C1 1.2317(16)
O2 C1 1.3557(15)
O2 C5 1.4379(18)
N1 C3 1.3404(17)
N1 H1B 0.89(2)
N1 H1A 0.84(2)
C1 C2 1.432(2)
C2 C3 1.3702(19)
C2 H2 0.9500
C3 C4 1.5069(18)
C4 H4A 0.9800
C4 H4B 0.9800
C4 H4C 0.9800
C5 H5A 0.9800
C5 H5B 0.9800
C5 H5C 0.9800

loop_
_geom_hbond_atom_site_label_D
_geom_hbond_atom_site_label_H
_geom_hbond_atom_site_label_A
_geom_hbond_site_symmetry_A
_geom_hbond_distance_DH
_geom_hbond_distance_HA
_geom_hbond_distance_DA
_geom_hbond_angle_DHA
N1 H1A O1 2_645 0.84(2) 2.05(2) 2.8778(16) 168.9(19)
N1 H1B O1 . 0.89(2) 2.08(2) 2.7168(16) 127.7(15)

loop_
_geom_torsion_atom_site_label_1
_geom_torsion_atom_site_label_2
_geom_torsion_atom_site_label_3
_geom_torsion_atom_site_label_4
_geom_torsion
C5 O2 C1 O1 1.92(16)
C5 O2 C1 C2 -177.39(11)
O1 C1 C2 C3 -1.7(2)
O2 C1 C2 C3 177.61(10)
C1 C2 C3 N1 1.13(19)
C1 C2 C3 C4 -178.35(10)

loop_
_cod_related_entry_id
_cod_related_entry_database
_cod_related_entry_code
1 ChemSpider 559012
